data_7056693
loop_
_publ_author_name
'Phonsri, Wasinee'
'Harding, Phimphaka'
'Murray, Keith S.'
'Moubaraki, Boujemaa'
'Harding, David J.'

_publ_section_title
;
 Spin crossover in mixed ligand iron(III) complexes
;
_journal_name_full 'New J. Chem.'
_journal_paper_doi 10.1039/C7NJ03676K
_journal_year 2017
_chemical_formula_moiety 'C32 H20 Br Cl Fe N4 O2, C24 H20 B, 2(C H2 Cl2)'
_chemical_formula_sum 'C58 H44 B Br Cl5 Fe N4 O2'
_chemical_formula_weight 1152.79
_chemical_name_systematic '[Fe(qsal-Cl)(qsal-Br)]BPh4'
_space_group_IT_number 2
_symmetry_cell_setting triclinic
_symmetry_space_group_name_Hall '-P 1'
_symmetry_space_group_name_H-M 'P -1'
_atom_sites_solution_hydrogens geom
_atom_sites_solution_primary direct
_atom_sites_solution_secondary difmap
_audit_creation_method SHELXL-97
_audit_update_record
;
2017-01-11 deposited with the CCDC.
2017-10-18 downloaded from the CCDC.
;
_cell_angle_alpha 97.290(4)
_cell_angle_beta 112.892(5)
_cell_angle_gamma 109.908(5)
_cell_formula_units_Z 2
_cell_length_a 13.5484(8)
_cell_length_b 13.5845(6)
_cell_length_c 16.3212(10)
_cell_measurement_reflns_used 5670
_cell_measurement_temperature 100.01(10)
_cell_measurement_theta_max 30.4927
_cell_measurement_theta_min 2.4909
_cell_volume 2482.6(3)
_computing_cell_refinement
;
CrysAlisPro, Agilent Technologies,
Version 1.171.35.15 (release 03-08-2011 CrysAlis171 .NET)
(compiled Aug  3 2011,13:03:54)
;
_computing_data_collection
;
CrysAlisPro, Agilent Technologies,
Version 1.171.35.15 (release 03-08-2011 CrysAlis171 .NET)
(compiled Aug  3 2011,13:03:54)
;
_computing_data_reduction
;
CrysAlisPro, Agilent Technologies,
Version 1.171.35.15 (release 03-08-2011 CrysAlis171 .NET)
(compiled Aug  3 2011,13:03:54)
;
_computing_molecular_graphics X-SEED
_computing_publication_material 'XCIF V6.12 (BrukerAXS, 2001).'
_computing_structure_refinement 'SHELXL-97 (Sheldrick, 1997)'
_computing_structure_solution 'SHELXS-97 (Sheldrick, 1990)'
_diffrn_ambient_temperature 100.01(10)
_diffrn_detector_area_resol_mean 10.3389
_diffrn_measured_fraction_theta_full 0.999
_diffrn_measured_fraction_theta_max 0.874
_diffrn_measurement_device_type 'Xcalibur, Ruby, Gemini ultra'
_diffrn_measurement_method '\w scans'
_diffrn_radiation_monochromator graphite
_diffrn_radiation_source 'Enhance (Mo) X-ray Source'
_diffrn_radiation_type 'Mo K\a'
_diffrn_radiation_wavelength 0.7107
_diffrn_reflns_av_R_equivalents 0.0346
_diffrn_reflns_av_sigmaI/netI 0.0674
_diffrn_reflns_limit_h_max 16
_diffrn_reflns_limit_h_min -18
_diffrn_reflns_limit_k_max 18
_diffrn_reflns_limit_k_min -17
_diffrn_reflns_limit_l_max 21
_diffrn_reflns_limit_l_min -21
_diffrn_reflns_number 25868
_diffrn_reflns_theta_full 27.50
_diffrn_reflns_theta_max 30.56
_diffrn_reflns_theta_min 2.50
_diffrn_standards_number 25869
_exptl_absorpt_coefficient_mu 1.428
_exptl_absorpt_correction_T_max 0.8361
_exptl_absorpt_correction_T_min 0.6349
_exptl_absorpt_correction_type multi-scan
_exptl_absorpt_process_details
;
CrysAlisPro, Agilent Technologies,
Version 1.171.35.15 (release 03-08-2011 CrysAlis171 .NET)
(compiled Aug  3 2011,13:03:54)
Empirical absorption correction using spherical harmonics,
 implemented in SCALE3 ABSPACK scaling algorithm.
;
_exptl_crystal_colour 'Dark red'
_exptl_crystal_density_diffrn 1.542
_exptl_crystal_density_method 'not measured'
_exptl_crystal_description Block
_exptl_crystal_F_000 1174
_exptl_crystal_size_max 0.35
_exptl_crystal_size_mid 0.15
_exptl_crystal_size_min 0.13
_refine_diff_density_max 0.625
_refine_diff_density_min -0.828
_refine_diff_density_rms 0.091
_refine_ls_extinction_method none
_refine_ls_goodness_of_fit_ref 1.007
_refine_ls_hydrogen_treatment mixed
_refine_ls_matrix_type full
_refine_ls_number_parameters 667
_refine_ls_number_reflns 13308
_refine_ls_number_restraints 0
_refine_ls_restrained_S_all 1.007
_refine_ls_R_factor_all 0.0826
_refine_ls_R_factor_gt 0.0476
_refine_ls_shift/su_max 0.005
_refine_ls_shift/su_mean 0.000
_refine_ls_structure_factor_coef Fsqd
_refine_ls_weighting_details 'calc w=1/[\s^2^(Fo^2^)+(0.0496P)^2^+1.6164P] where P=(Fo^2^+2Fc^2^)/3'
_refine_ls_weighting_scheme calc
_refine_ls_wR_factor_gt 0.1042
_refine_ls_wR_factor_ref 0.1220
_reflns_number_gt 9291
_reflns_number_total 13308
_reflns_threshold_expression >2sigma(I)
_cod_data_source_file c7nj03676k2.cif
_cod_data_source_block wp127100
_cod_depositor_comments
;
The following automatic conversions were performed:

'_symmetry_cell_setting' value 'Triclinic' changed to 'triclinic'
according to
/home/data/users/saulius/crontab/automatic-downloads/rss-feeds/RSC/lib/dictionaries/cif_core.dic
dictionary named 'cif_core.dic' version 2.4.2 from 2011-04-26.

Automatic conversion script
Id: cif_fix_values 4973 2017-02-22 13:04:09Z antanas 
;
_cod_original_cell_volume 2482.6(2)
_cod_database_code 7056693

loop_
_symmetry_equiv_pos_as_xyz
'x, y, z'
'-x, -y, -z'

loop_
_atom_site_label
_atom_site_type_symbol
_atom_site_fract_x
_atom_site_fract_y
_atom_site_fract_z
_atom_site_U_iso_or_equiv
_atom_site_adp_type
_atom_site_occupancy
_atom_site_symmetry_multiplicity
_atom_site_calc_flag
_atom_site_refinement_flags
_atom_site_disorder_assembly
_atom_site_disorder_group
Fe1 Fe 0.16699(3) 0.45539(3) 0.37248(2) 0.01602(9) Uani 1 1 d . . .
Cl1 Cl 0.0981(19) 0.9243(17) 0.5861(15) 0.032(3) Uani 0.50 1 d P A 1
Cl5 Cl -0.20973(7) 0.32093(6) 0.05867(5) 0.03043(17) Uani 1 1 d . . .
Cl6 Cl -0.26875(7) 0.50505(6) 0.03181(6) 0.03609(18) Uani 1 1 d . . .
O2 O 0.18669(16) 0.37921(14) 0.46189(12) 0.0194(4) Uani 1 1 d . . .
O1 O 0.25890(15) 0.59644(14) 0.45821(13) 0.0212(4) Uani 1 1 d . . .
N3 N 0.31079(18) 0.46551(16) 0.36602(14) 0.0157(4) Uani 1 1 d . . .
N2 N 0.06262(19) 0.30879(17) 0.27969(14) 0.0177(4) Uani 1 1 d . . .
N1 N 0.01955(18) 0.44873(17) 0.36917(14) 0.0171(4) Uani 1 1 d . . .
N4 N 0.14797(18) 0.52461(17) 0.27084(14) 0.0167(4) Uani 1 1 d . . .
C24 C 0.3405(2) 0.53382(19) 0.31272(17) 0.0154(5) Uani 1 1 d . . .
C26 C 0.4571(2) 0.6371(2) 0.24744(19) 0.0211(5) Uani 1 1 d . . .
H26 H 0.5283 0.6636 0.2445 0.025 Uiso 1 1 calc R . .
C13 C -0.1039(3) 0.0976(2) 0.16653(19) 0.0257(6) Uani 1 1 d . . .
H13 H -0.1586 0.0267 0.1288 0.031 Uiso 1 1 calc R . .
C16 C -0.0525(2) 0.2733(2) 0.26485(18) 0.0194(5) Uani 1 1 d . . .
C51 C 0.2226(2) 0.2272(2) 0.06218(17) 0.0181(5) Uani 1 1 d . . .
C32 C 0.2487(2) 0.5620(2) 0.26058(17) 0.0163(5) Uani 1 1 d . . .
C2 C 0.3030(3) 0.7730(2) 0.53791(19) 0.0245(6) Uani 1 1 d . . .
H2 H 0.3823 0.7936 0.5532 0.029 Uiso 1 1 calc R . .
C22 C 0.3450(2) 0.3402(2) 0.45330(18) 0.0192(5) Uani 1 1 d . . .
C8 C -0.0798(2) 0.3473(2) 0.31075(17) 0.0184(5) Uani 1 1 d . . .
C33 C 0.3651(2) 0.1847(2) 0.00125(19) 0.0201(5) Uani 1 1 d . . .
C6 C 0.0999(2) 0.6357(2) 0.46368(18) 0.0204(5) Uani 1 1 d . . .
C27 C 0.3679(2) 0.6623(2) 0.19481(19) 0.0215(6) Uani 1 1 d . . .
H27 H 0.3781 0.7045 0.1556 0.026 Uiso 1 1 calc R . .
C28 C 0.2608(2) 0.6246(2) 0.19974(18) 0.0193(5) Uani 1 1 d . . .
C3 C 0.2696(3) 0.8496(2) 0.5676(2) 0.0271(6) Uani 1 1 d . A .
H3 H 0.3259 0.9210 0.6022 0.033 Uiso 1 1 calc R . .
C44 C 0.3131(2) 0.1269(2) 0.22144(19) 0.0250(6) Uani 1 1 d . . .
H44 H 0.3052 0.1896 0.2419 0.030 Uiso 1 1 calc R . .
C52 C 0.1149(2) 0.1346(2) 0.00284(18) 0.0213(6) Uani 1 1 d . . .
H52 H 0.1177 0.0686 -0.0165 0.026 Uiso 1 1 calc R . .
C49 C 0.6017(3) 0.5131(2) 0.1872(2) 0.0285(7) Uani 1 1 d . . .
H49 H 0.6240 0.5691 0.1617 0.034 Uiso 1 1 calc R . .
C4 C 0.1515(3) 0.8202(2) 0.54573(19) 0.0238(6) Uani 1 1 d . . .
C15 C 0.0919(2) 0.2410(2) 0.23892(18) 0.0219(6) Uani 1 1 d . . .
H15 H 0.1694 0.2656 0.2477 0.026 Uiso 1 1 calc R . .
C53 C 0.0056(2) 0.1372(2) -0.02796(18) 0.0219(6) Uani 1 1 d . . .
H53 H -0.0630 0.0746 -0.0683 0.026 Uiso 1 1 calc R . .
C1 C 0.2204(2) 0.6641(2) 0.48508(18) 0.0205(5) Uani 1 1 d . . .
B1 B 0.3465(3) 0.2130(2) 0.0936(2) 0.0186(6) Uani 1 1 d . . .
C30 C 0.0623(2) 0.6041(2) 0.15614(19) 0.0240(6) Uani 1 1 d . . .
H30 H -0.0029 0.6159 0.1206 0.029 Uiso 1 1 calc R . .
C14 C 0.0110(3) 0.1337(2) 0.18313(19) 0.0248(6) Uani 1 1 d . . .
H14 H 0.0355 0.0873 0.1575 0.030 Uiso 1 1 calc R . .
C18 C 0.2297(2) 0.2448(2) 0.52440(19) 0.0228(6) Uani 1 1 d . . .
H18 H 0.1692 0.2326 0.5410 0.027 Uiso 1 1 calc R . .
C17 C 0.2526(2) 0.3246(2) 0.47817(17) 0.0179(5) Uani 1 1 d . . .
C34 C 0.4547(2) 0.1526(2) 0.0051(2) 0.0238(6) Uani 1 1 d . . .
H34 H 0.5015 0.1442 0.0607 0.029 Uiso 1 1 calc R . .
C19 C 0.2948(2) 0.1850(2) 0.54516(19) 0.0241(6) Uani 1 1 d . B .
H19 H 0.2775 0.1322 0.5748 0.029 Uiso 1 1 calc R . .
C38 C 0.3016(3) 0.1980(2) -0.0843(2) 0.0246(6) Uani 1 1 d . . .
H38 H 0.2423 0.2207 -0.0905 0.030 Uiso 1 1 calc R . .
C12 C -0.1397(2) 0.1684(2) 0.20685(18) 0.0219(6) Uani 1 1 d . . .
C54 C -0.0008(2) 0.2338(2) 0.00178(18) 0.0221(6) Uani 1 1 d . . .
H54 H -0.0741 0.2360 -0.0170 0.027 Uiso 1 1 calc R . .
C39 C 0.3337(2) 0.1155(2) 0.14407(18) 0.0193(5) Uani 1 1 d . . .
C55 C 0.1018(2) 0.3266(2) 0.05931(19) 0.0232(6) Uani 1 1 d . . .
H55 H 0.0979 0.3919 0.0789 0.028 Uiso 1 1 calc R . .
C10 C -0.2823(2) 0.2125(2) 0.23685(19) 0.0252(6) Uani 1 1 d . . .
H10 H -0.3597 0.1926 0.2272 0.030 Uiso 1 1 calc R . .
C45 C 0.4631(2) 0.3277(2) 0.16576(19) 0.0208(6) Uani 1 1 d . . .
C5 C 0.0679(2) 0.7154(2) 0.49636(18) 0.0218(6) Uani 1 1 d . A .
H5 H -0.0103 0.6963 0.4842 0.026 Uiso 1 1 calc R . .
C11 C -0.2559(2) 0.1398(2) 0.19324(19) 0.0262(6) Uani 1 1 d . . .
H11 H -0.3154 0.0709 0.1543 0.031 Uiso 1 1 calc R . .
C50 C 0.5012(2) 0.4156(2) 0.1318(2) 0.0233(6) Uani 1 1 d . . .
H50 H 0.4573 0.4084 0.0693 0.028 Uiso 1 1 calc R . .
C21 C 0.4123(2) 0.2790(2) 0.47732(19) 0.0217(6) Uani 1 1 d . B .
H21 H 0.4743 0.2906 0.4626 0.026 Uiso 1 1 calc R . .
C25 C 0.4434(2) 0.5718(2) 0.30591(18) 0.0190(5) Uani 1 1 d . . .
H25 H 0.5047 0.5543 0.3402 0.023 Uiso 1 1 calc R . .
C35 C 0.4767(2) 0.1327(2) -0.0705(2) 0.0267(6) Uani 1 1 d . . .
H35 H 0.5364 0.1108 -0.0650 0.032 Uiso 1 1 calc R . .
C23 C 0.3737(2) 0.4142(2) 0.40295(17) 0.0172(5) Uani 1 1 d . . .
H23 H 0.4415 0.4265 0.3961 0.021 Uiso 1 1 calc R . .
C56 C 0.2120(2) 0.3231(2) 0.08842(18) 0.0202(5) Uani 1 1 d . . .
H56 H 0.2803 0.3870 0.1265 0.024 Uiso 1 1 calc R . .
C7 C 0.0070(2) 0.5290(2) 0.40934(18) 0.0195(5) Uani 1 1 d . . .
H7 H -0.0682 0.5160 0.4022 0.023 Uiso 1 1 calc R . .
C31 C 0.0583(2) 0.5447(2) 0.22020(19) 0.0204(5) Uani 1 1 d . . .
H31 H -0.0101 0.5187 0.2271 0.025 Uiso 1 1 calc R . .
C20 C 0.3868(2) 0.2030(2) 0.52199(19) 0.0239(6) Uani 1 1 d . . .
C9 C -0.1944(2) 0.3166(2) 0.29582(19) 0.0225(6) Uani 1 1 d . . .
H9 H -0.2138 0.3651 0.3250 0.027 Uiso 1 1 calc R . .
C37 C 0.3225(3) 0.1789(2) -0.1607(2) 0.0286(6) Uani 1 1 d . . .
H37 H 0.2776 0.1887 -0.2162 0.034 Uiso 1 1 calc R . .
C46 C 0.5332(2) 0.3453(2) 0.2606(2) 0.0249(6) Uani 1 1 d . . .
H46 H 0.5123 0.2896 0.2867 0.030 Uiso 1 1 calc R . .
C29 C 0.1623(2) 0.6438(2) 0.14668(19) 0.0246(6) Uani 1 1 d . . .
H29 H 0.1661 0.6839 0.1050 0.029 Uiso 1 1 calc R . .
C48 C 0.6687(2) 0.5267(2) 0.2811(2) 0.0297(7) Uani 1 1 d . . .
H48 H 0.7364 0.5913 0.3186 0.036 Uiso 1 1 calc R . .
C40 C 0.3375(2) 0.0158(2) 0.1144(2) 0.0239(6) Uani 1 1 d . . .
H40 H 0.3469 0.0015 0.0613 0.029 Uiso 1 1 calc R . .
C47 C 0.6334(2) 0.4435(2) 0.3175(2) 0.0288(7) Uani 1 1 d . . .
H47 H 0.6765 0.4524 0.3804 0.035 Uiso 1 1 calc R . .
C58 C -0.2917(3) 0.3921(3) 0.0736(2) 0.0357(7) Uani 1 1 d . . .
H58A H -0.3753 0.3426 0.0413 0.043 Uiso 1 1 calc R . .
H58B H -0.2691 0.4165 0.1394 0.043 Uiso 1 1 calc R . .
C42 C 0.3123(3) -0.0456(2) 0.2399(2) 0.0305(7) Uani 1 1 d . . .
H42 H 0.3077 -0.0973 0.2722 0.037 Uiso 1 1 calc R . .
C36 C 0.4097(3) 0.1455(2) -0.1536(2) 0.0275(6) Uani 1 1 d . . .
H36 H 0.4235 0.1317 -0.2045 0.033 Uiso 1 1 calc R . .
C43 C 0.3037(3) 0.0495(2) 0.2693(2) 0.0290(6) Uani 1 1 d . . .
H43 H 0.2917 0.0618 0.3213 0.035 Uiso 1 1 calc R . .
C41 C 0.3279(3) -0.0623(2) 0.1617(2) 0.0291(7) Uani 1 1 d . . .
H41 H 0.3319 -0.1269 0.1401 0.035 Uiso 1 1 calc R . .
Cl4 Cl -0.08141(8) -0.27814(8) 0.26198(6) 0.0453(2) Uani 1 1 d . . .
Cl3 Cl 0.06153(11) -0.04244(9) 0.34661(8) 0.0620(3) Uani 1 1 d . . .
C57 C 0.0350(5) -0.1630(4) 0.2746(5) 0.113(3) Uani 1 1 d . . .
H57A H 0.0198 -0.1541 0.2134 0.136 Uiso 1 1 calc R . .
H57B H 0.1062 -0.1750 0.2987 0.136 Uiso 1 1 calc R . .
Cl2 Cl 0.4694(14) 0.1273(13) 0.5541(11) 0.0240(10) Uani 0.50 1 d P B 1
Br2 Br 0.4774(6) 0.1205(6) 0.5535(5) 0.0336(9) Uani 0.50 1 d P B 2
Br1 Br 0.1105(8) 0.9231(7) 0.5897(6) 0.0242(5) Uani 0.50 1 d P A 2

loop_
_atom_site_aniso_label
_atom_site_aniso_U_11
_atom_site_aniso_U_22
_atom_site_aniso_U_33
_atom_site_aniso_U_23
_atom_site_aniso_U_13
_atom_site_aniso_U_12
Fe1 0.01438(18) 0.01258(17) 0.0199(2) 0.00402(14) 0.00761(14) 0.00515(14)
Cl1 0.043(6) 0.016(2) 0.037(3) 0.0050(18) 0.022(3) 0.009(3)
Cl5 0.0350(4) 0.0307(4) 0.0307(4) 0.0104(3) 0.0168(3) 0.0173(3)
Cl6 0.0441(5) 0.0309(4) 0.0397(4) 0.0153(3) 0.0214(4) 0.0191(4)
O2 0.0209(10) 0.0175(9) 0.0212(10) 0.0069(7) 0.0107(8) 0.0081(8)
O1 0.0178(9) 0.0146(9) 0.0254(10) 0.0031(7) 0.0071(8) 0.0049(7)
N3 0.0151(10) 0.0125(10) 0.0189(11) 0.0042(8) 0.0084(8) 0.0051(8)
N2 0.0209(11) 0.0135(10) 0.0177(11) 0.0043(8) 0.0079(9) 0.0074(9)
N1 0.0155(11) 0.0152(10) 0.0172(11) 0.0043(8) 0.0060(8) 0.0047(9)
N4 0.0152(11) 0.0136(10) 0.0190(11) 0.0040(8) 0.0070(8) 0.0051(8)
C24 0.0172(12) 0.0105(11) 0.0163(12) 0.0027(9) 0.0072(10) 0.0045(10)
C26 0.0200(14) 0.0167(12) 0.0268(15) 0.0061(11) 0.0137(11) 0.0051(11)
C13 0.0319(16) 0.0148(13) 0.0209(14) 0.0013(10) 0.0077(12) 0.0061(12)
C16 0.0211(13) 0.0155(12) 0.0180(13) 0.0060(10) 0.0069(10) 0.0061(11)
C51 0.0188(13) 0.0174(12) 0.0167(13) 0.0054(10) 0.0080(10) 0.0065(10)
C32 0.0167(12) 0.0127(11) 0.0162(12) 0.0012(9) 0.0069(10) 0.0047(10)
C2 0.0231(14) 0.0186(13) 0.0275(15) 0.0036(11) 0.0128(12) 0.0040(11)
C22 0.0206(13) 0.0156(12) 0.0186(13) 0.0049(10) 0.0069(10) 0.0073(11)
C8 0.0188(13) 0.0164(12) 0.0184(13) 0.0066(10) 0.0078(10) 0.0063(10)
C33 0.0170(13) 0.0116(12) 0.0269(14) 0.0016(10) 0.0102(11) 0.0022(10)
C6 0.0269(14) 0.0178(13) 0.0182(13) 0.0075(10) 0.0102(11) 0.0107(11)
C27 0.0248(14) 0.0183(13) 0.0246(14) 0.0091(11) 0.0139(11) 0.0090(11)
C28 0.0187(13) 0.0153(12) 0.0232(14) 0.0054(10) 0.0102(11) 0.0060(10)
C3 0.0309(16) 0.0148(13) 0.0320(16) 0.0047(11) 0.0168(13) 0.0038(12)
C44 0.0249(15) 0.0215(14) 0.0285(15) 0.0040(11) 0.0127(12) 0.0108(12)
C52 0.0225(14) 0.0158(12) 0.0248(14) 0.0043(10) 0.0115(11) 0.0074(11)
C49 0.0281(16) 0.0169(13) 0.0433(18) 0.0035(12) 0.0225(14) 0.0077(12)
C4 0.0358(16) 0.0171(13) 0.0241(14) 0.0068(11) 0.0179(12) 0.0124(12)
C15 0.0259(14) 0.0209(13) 0.0208(14) 0.0065(11) 0.0101(11) 0.0128(12)
C53 0.0176(13) 0.0193(13) 0.0216(14) 0.0042(11) 0.0058(11) 0.0043(11)
C1 0.0216(14) 0.0162(12) 0.0235(14) 0.0078(10) 0.0101(11) 0.0077(11)
B1 0.0177(14) 0.0159(14) 0.0212(15) 0.0034(11) 0.0094(12) 0.0062(12)
C30 0.0216(14) 0.0273(15) 0.0269(15) 0.0134(12) 0.0109(11) 0.0134(12)
C14 0.0334(16) 0.0189(13) 0.0243(15) 0.0060(11) 0.0138(12) 0.0132(12)
C18 0.0231(14) 0.0189(13) 0.0245(14) 0.0071(11) 0.0117(11) 0.0058(11)
C17 0.0177(13) 0.0141(12) 0.0161(13) 0.0014(10) 0.0070(10) 0.0025(10)
C34 0.0176(13) 0.0193(13) 0.0271(15) 0.0001(11) 0.0085(11) 0.0042(11)
C19 0.0288(15) 0.0166(13) 0.0230(14) 0.0087(11) 0.0114(12) 0.0055(11)
C38 0.0274(15) 0.0184(13) 0.0314(16) 0.0077(11) 0.0160(12) 0.0104(12)
C12 0.0237(14) 0.0160(12) 0.0194(14) 0.0066(10) 0.0069(11) 0.0044(11)
C54 0.0206(14) 0.0266(14) 0.0227(14) 0.0109(11) 0.0096(11) 0.0133(12)
C39 0.0138(12) 0.0191(13) 0.0209(13) 0.0031(10) 0.0057(10) 0.0061(10)
C55 0.0282(15) 0.0201(13) 0.0258(15) 0.0079(11) 0.0129(12) 0.0142(12)
C10 0.0168(14) 0.0274(15) 0.0253(15) 0.0087(12) 0.0089(11) 0.0032(11)
C45 0.0186(13) 0.0180(13) 0.0256(14) 0.0023(11) 0.0107(11) 0.0085(11)
C5 0.0255(14) 0.0214(13) 0.0237(14) 0.0090(11) 0.0143(11) 0.0114(12)
C11 0.0244(15) 0.0194(13) 0.0222(15) 0.0044(11) 0.0058(11) 0.0017(12)
C50 0.0204(14) 0.0187(13) 0.0286(15) 0.0014(11) 0.0121(11) 0.0070(11)
C21 0.0190(14) 0.0190(13) 0.0256(14) 0.0076(11) 0.0102(11) 0.0064(11)
C25 0.0186(13) 0.0144(12) 0.0232(14) 0.0039(10) 0.0096(11) 0.0070(10)
C35 0.0193(14) 0.0211(14) 0.0355(17) 0.0004(12) 0.0151(12) 0.0042(11)
C23 0.0150(12) 0.0161(12) 0.0183(13) 0.0034(10) 0.0074(10) 0.0053(10)
C56 0.0201(13) 0.0148(12) 0.0210(14) 0.0039(10) 0.0075(11) 0.0054(11)
C7 0.0205(13) 0.0189(13) 0.0227(14) 0.0080(10) 0.0123(11) 0.0091(11)
C31 0.0147(13) 0.0189(13) 0.0275(14) 0.0077(11) 0.0093(11) 0.0071(11)
C20 0.0259(15) 0.0172(13) 0.0262(15) 0.0074(11) 0.0078(12) 0.0112(12)
C9 0.0197(14) 0.0210(13) 0.0239(14) 0.0069(11) 0.0087(11) 0.0070(11)
C37 0.0373(17) 0.0233(14) 0.0278(16) 0.0119(12) 0.0181(13) 0.0108(13)
C46 0.0215(14) 0.0209(14) 0.0282(15) 0.0022(11) 0.0088(12) 0.0096(12)
C29 0.0290(15) 0.0249(14) 0.0250(15) 0.0142(12) 0.0137(12) 0.0134(12)
C48 0.0183(14) 0.0205(14) 0.0397(18) -0.0051(12) 0.0109(13) 0.0045(12)
C40 0.0223(14) 0.0196(13) 0.0300(15) 0.0055(11) 0.0139(12) 0.0078(11)
C47 0.0222(15) 0.0296(15) 0.0264(15) -0.0029(12) 0.0042(12) 0.0144(13)
C58 0.0445(19) 0.0270(16) 0.051(2) 0.0171(14) 0.0307(16) 0.0201(15)
C42 0.0333(17) 0.0262(15) 0.0359(17) 0.0162(13) 0.0162(14) 0.0145(13)
C36 0.0301(16) 0.0168(13) 0.0330(16) 0.0026(11) 0.0212(13) 0.0010(12)
C43 0.0309(16) 0.0294(16) 0.0277(16) 0.0115(12) 0.0163(13) 0.0098(13)
C41 0.0292(16) 0.0204(14) 0.0427(18) 0.0114(13) 0.0186(14) 0.0132(12)
Cl4 0.0413(5) 0.0487(5) 0.0459(5) 0.0149(4) 0.0163(4) 0.0236(4)
Cl3 0.0812(8) 0.0488(6) 0.0684(7) 0.0140(5) 0.0484(6) 0.0264(6)
C57 0.112(5) 0.068(3) 0.133(5) -0.028(3) 0.102(4) -0.022(3)
Cl2 0.0302(19) 0.0245(18) 0.041(2) 0.0206(14) 0.0263(18) 0.0225(16)
Br2 0.0355(13) 0.0296(11) 0.0495(12) 0.0240(9) 0.0216(8) 0.0226(8)
Br1 0.0314(9) 0.0177(8) 0.0308(9) 0.0076(6) 0.0192(7) 0.0128(6)

loop_
_atom_type_symbol
_atom_type_description
_atom_type_scat_dispersion_real
_atom_type_scat_dispersion_imag
_atom_type_scat_source
C C 0.0033 0.0016 'International Tables Vol C Tables 4.2.6.8 and 6.1.1.4'
H H 0.0000 0.0000 'International Tables Vol C Tables 4.2.6.8 and 6.1.1.4'
B B 0.0013 0.0007 'International Tables Vol C Tables 4.2.6.8 and 6.1.1.4'
N N 0.0061 0.0033 'International Tables Vol C Tables 4.2.6.8 and 6.1.1.4'
O O 0.0106 0.0060 'International Tables Vol C Tables 4.2.6.8 and 6.1.1.4'
Cl Cl 0.1484 0.1585 'International Tables Vol C Tables 4.2.6.8 and 6.1.1.4'
Fe Fe 0.3463 0.8444 'International Tables Vol C Tables 4.2.6.8 and 6.1.1.4'
Br Br -0.2901 2.4595 'International Tables Vol C Tables 4.2.6.8 and 6.1.1.4'

loop_
_geom_angle_atom_site_label_1
_geom_angle_atom_site_label_2
_geom_angle_atom_site_label_3
_geom_angle
O1 Fe1 O2 95.97(8)
O1 Fe1 N1 93.96(8)
O2 Fe1 N1 91.01(8)
O1 Fe1 N3 86.80(8)
O2 Fe1 N3 93.69(8)
N1 Fe1 N3 175.13(9)
O1 Fe1 N2 176.85(8)
O2 Fe1 N2 85.59(8)
N1 Fe1 N2 83.27(9)
N3 Fe1 N2 95.83(9)
O1 Fe1 N4 88.32(8)
O2 Fe1 N4 174.38(8)
N1 Fe1 N4 92.32(9)
N3 Fe1 N4 82.90(9)
N2 Fe1 N4 90.30(9)
C17 O2 Fe1 124.80(17)
C1 O1 Fe1 127.02(17)
C23 N3 C24 121.3(2)
C23 N3 Fe1 125.80(19)
C24 N3 Fe1 112.83(15)
C15 N2 C16 118.7(2)
C15 N2 Fe1 128.56(19)
C16 N2 Fe1 112.43(16)
C7 N1 C8 121.1(2)
C7 N1 Fe1 125.42(18)
C8 N1 Fe1 113.34(16)
C31 N4 C32 119.2(2)
C31 N4 Fe1 128.98(19)
C32 N4 Fe1 111.64(16)
C25 C24 C32 119.0(2)
C25 C24 N3 127.7(2)
C32 C24 N3 113.3(2)
C27 C26 C25 121.2(2)
C27 C26 H26 119.4
C25 C26 H26 119.4
C14 C13 C12 119.8(2)
C14 C13 H13 120.1
C12 C13 H13 120.1
N2 C16 C12 122.0(2)
N2 C16 C8 117.0(2)
C12 C16 C8 121.0(2)
C56 C51 C52 115.4(2)
C56 C51 B1 126.3(2)
C52 C51 B1 118.3(2)
N4 C32 C28 121.8(2)
N4 C32 C24 117.3(2)
C28 C32 C24 120.8(2)
C3 C2 C1 121.8(3)
C3 C2 H2 119.1
C1 C2 H2 119.1
C21 C22 C17 119.7(2)
C21 C22 C23 116.9(2)
C17 C22 C23 123.4(2)
C9 C8 C16 119.1(2)
C9 C8 N1 127.2(2)
C16 C8 N1 113.7(2)
C38 C33 C34 114.4(2)
C38 C33 B1 124.1(2)
C34 C33 B1 121.3(2)
C5 C6 C1 119.9(2)
C5 C6 C7 117.0(2)
C1 C6 C7 123.1(2)
C26 C27 C28 120.1(3)
C26 C27 H27 119.9
C28 C27 H27 119.9
C27 C28 C32 118.5(2)
C27 C28 C29 124.5(3)
C32 C28 C29 117.0(2)
C2 C3 C4 119.9(3)
C2 C3 H3 120.0
C4 C3 H3 120.0
C43 C44 C39 123.4(3)
C43 C44 H44 118.3
C39 C44 H44 118.3
C53 C52 C51 123.2(2)
C53 C52 H52 118.4
C51 C52 H52 118.4
C48 C49 C50 119.8(3)
C48 C49 H49 120.1
C50 C49 H49 120.1
C5 C4 C3 120.9(2)
C5 C4 Br1 120.1(4)
C3 C4 Br1 118.8(3)
C5 C4 Cl1 117.0(7)
C3 C4 Cl1 122.1(7)
Br1 C4 Cl1 3.5(9)
N2 C15 C14 122.6(3)
N2 C15 H15 118.7
C14 C15 H15 118.7
C52 C53 C54 119.4(2)
C52 C53 H53 120.3
C54 C53 H53 120.3
O1 C1 C2 118.1(2)
O1 C1 C6 124.5(2)
C2 C1 C6 117.3(2)
C39 B1 C51 105.8(2)
C39 B1 C33 113.6(2)
C51 B1 C33 109.1(2)
C39 B1 C45 110.7(2)
C51 B1 C45 111.9(2)
C33 B1 C45 105.8(2)
C29 C30 C31 119.2(2)
C29 C30 H30 120.4
C31 C30 H30 120.4
C13 C14 C15 119.5(3)
C13 C14 H14 120.2
C15 C14 H14 120.2
C19 C18 C17 121.4(3)
C19 C18 H18 119.3
C17 C18 H18 119.3
O2 C17 C18 117.4(2)
O2 C17 C22 124.9(2)
C18 C17 C22 117.7(2)
C35 C34 C33 123.0(3)
C35 C34 H34 118.5
C33 C34 H34 118.5
C18 C19 C20 120.2(3)
C18 C19 H19 119.9
C20 C19 H19 119.9
C37 C38 C33 123.5(3)
C37 C38 H38 118.3
C33 C38 H38 118.3
C16 C12 C11 118.4(2)
C16 C12 C13 117.4(3)
C11 C12 C13 124.2(2)
C55 C54 C53 119.6(2)
C55 C54 H54 120.2
C53 C54 H54 120.2
C44 C39 C40 114.7(3)
C44 C39 B1 119.8(2)
C40 C39 B1 125.5(2)
C54 C55 C56 120.3(2)
C54 C55 H55 119.8
C56 C55 H55 119.8
C11 C10 C9 120.9(3)
C11 C10 H10 119.5
C9 C10 H10 119.5
C46 C45 C50 115.1(2)
C46 C45 B1 125.3(3)
C50 C45 B1 119.6(2)
C4 C5 C6 120.1(3)
C4 C5 H5 120.0
C6 C5 H5 120.0
C10 C11 C12 120.4(3)
C10 C11 H11 119.8
C12 C11 H11 119.8
C49 C50 C45 123.0(3)
C49 C50 H50 118.5
C45 C50 H50 118.5
C20 C21 C22 120.4(3)
C20 C21 H21 119.8
C22 C21 H21 119.8
C24 C25 C26 120.3(2)
C24 C25 H25 119.8
C26 C25 H25 119.8
C36 C35 C34 119.9(3)
C36 C35 H35 120.1
C34 C35 H35 120.1
N3 C23 C22 123.9(2)
N3 C23 H23 118.0
C22 C23 H23 118.0
C51 C56 C55 122.1(2)
C51 C56 H56 118.9
C55 C56 H56 118.9
N1 C7 C6 125.0(2)
N1 C7 H7 117.5
C6 C7 H7 117.5
N4 C31 C30 122.4(2)
N4 C31 H31 118.8
C30 C31 H31 118.8
C21 C20 C19 120.7(2)
C21 C20 Cl2 121.5(5)
C19 C20 Cl2 117.8(5)
C21 C20 Br2 120.0(3)
C19 C20 Br2 119.3(3)
Cl2 C20 Br2 1.9(6)
C8 C9 C10 120.2(3)
C8 C9 H9 119.9
C10 C9 H9 119.9
C36 C37 C38 119.7(3)
C36 C37 H37 120.2
C38 C37 H37 120.2
C47 C46 C45 122.5(3)
C47 C46 H46 118.8
C45 C46 H46 118.8
C30 C29 C28 120.4(3)
C30 C29 H29 119.8
C28 C29 H29 119.8
C47 C48 C49 119.0(3)
C47 C48 H48 120.5
C49 C48 H48 120.5
C41 C40 C39 122.3(3)
C41 C40 H40 118.9
C39 C40 H40 118.9
C48 C47 C46 120.5(3)
C48 C47 H47 119.7
C46 C47 H47 119.7
Cl6 C58 Cl5 112.27(18)
Cl6 C58 H58A 109.2
Cl5 C58 H58A 109.2
Cl6 C58 H58B 109.2
Cl5 C58 H58B 109.2
H58A C58 H58B 107.9
C41 C42 C43 118.5(3)
C41 C42 H42 120.7
C43 C42 H42 120.7
C37 C36 C35 119.6(3)
C37 C36 H36 120.2
C35 C36 H36 120.2
C42 C43 C44 120.1(3)
C42 C43 H43 120.0
C44 C43 H43 120.0
C42 C41 C40 121.0(3)
C42 C41 H41 119.5
C40 C41 H41 119.5
Cl4 C57 Cl3 115.4(3)
Cl4 C57 H57A 108.4
Cl3 C57 H57A 108.4
Cl4 C57 H57B 108.4
Cl3 C57 H57B 108.4
H57A C57 H57B 107.5

loop_
_geom_bond_atom_site_label_1
_geom_bond_atom_site_label_2
_geom_bond_distance
Fe1 O1 1.8759(18)
Fe1 O2 1.8814(18)
Fe1 N1 1.948(2)
Fe1 N3 1.951(2)
Fe1 N2 1.977(2)
Fe1 N4 1.983(2)
Cl1 C4 1.95(2)
Cl5 C58 1.763(3)
Cl6 C58 1.738(3)
O2 C17 1.317(3)
O1 C1 1.308(3)
N3 C23 1.299(3)
N3 C24 1.415(3)
N2 C15 1.322(3)
N2 C16 1.375(3)
N1 C7 1.295(3)
N1 C8 1.423(3)
N4 C31 1.318(3)
N4 C32 1.370(3)
C24 C25 1.367(4)
C24 C32 1.414(3)
C26 C27 1.366(4)
C26 C25 1.405(4)
C26 H26 0.9300
C13 C14 1.363(4)
C13 C12 1.413(4)
C13 H13 0.9300
C16 C12 1.401(4)
C16 C8 1.410(3)
C51 C56 1.391(3)
C51 C52 1.411(4)
C51 B1 1.642(4)
C32 C28 1.408(4)
C2 C3 1.373(4)
C2 C1 1.408(4)
C2 H2 0.9300
C22 C21 1.413(4)
C22 C17 1.419(4)
C22 C23 1.425(4)
C8 C9 1.372(4)
C33 C38 1.399(4)
C33 C34 1.406(4)
C33 B1 1.642(4)
C6 C5 1.413(3)
C6 C1 1.425(4)
C6 C7 1.427(4)
C27 C28 1.403(4)
C27 H27 0.9300
C28 C29 1.411(4)
C3 C4 1.390(4)
C3 H3 0.9300
C44 C43 1.388(4)
C44 C39 1.397(4)
C44 H44 0.9300
C52 C53 1.382(4)
C52 H52 0.9300
C49 C48 1.392(4)
C49 C50 1.391(4)
C49 H49 0.9300
C4 C5 1.364(4)
C4 Br1 1.833(9)
C15 C14 1.397(4)
C15 H15 0.9300
C53 C54 1.384(4)
C53 H53 0.9300
B1 C39 1.641(4)
B1 C45 1.649(4)
C30 C29 1.356(4)
C30 C31 1.405(4)
C30 H30 0.9300
C14 H14 0.9300
C18 C19 1.371(4)
C18 C17 1.415(4)
C18 H18 0.9300
C34 C35 1.393(4)
C34 H34 0.9300
C19 C20 1.392(4)
C19 H19 0.9300
C38 C37 1.395(4)
C38 H38 0.9300
C12 C11 1.403(4)
C54 C55 1.376(4)
C54 H54 0.9300
C39 C40 1.406(4)
C55 C56 1.400(4)
C55 H55 0.9300
C10 C11 1.368(4)
C10 C9 1.400(4)
C10 H10 0.9300
C45 C46 1.401(4)
C45 C50 1.404(4)
C5 H5 0.9300
C11 H11 0.9300
C50 H50 0.9300
C21 C20 1.364(4)
C21 H21 0.9300
C25 H25 0.9300
C35 C36 1.380(4)
C35 H35 0.9300
C23 H23 0.9300
C56 H56 0.9300
C7 H7 0.9300
C31 H31 0.9300
C20 Cl2 1.746(16)
C20 Br2 1.902(7)
C9 H9 0.9300
C37 C36 1.373(4)
C37 H37 0.9300
C46 C47 1.399(4)
C46 H46 0.9300
C29 H29 0.9300
C48 C47 1.372(4)
C48 H48 0.9300
C40 C41 1.389(4)
C40 H40 0.9300
C47 H47 0.9300
C58 H58A 0.9700
C58 H58B 0.9700
C42 C41 1.376(4)
C42 C43 1.380(4)
C42 H42 0.9300
C36 H36 0.9300
C43 H43 0.9300
C41 H41 0.9300
Cl4 C57 1.721(5)
Cl3 C57 1.725(5)
C57 H57A 0.9700
C57 H57B 0.9700
